data_2200546
loop_
_publ_author_name
'Farah, Abdiaziz A.'
'Pietro, William J.'

_publ_section_title
;
 Methyl 2-(2-pyridyl)quinoline-4-carboxylate
;
_journal_issue 8
_journal_name_full 'Acta Crystallographica Section E'
_journal_page_first o677
_journal_page_last o678
_journal_paper_doi 10.1107/S1600536801010595
_journal_volume 57
_journal_year 2001
_chemical_formula_iupac 'C16 H12 N2 O2'
_chemical_formula_moiety 'C16 H12 N2 O2'
_chemical_formula_sum 'C16 H12 N2 O2'
_chemical_formula_weight 264.28
_chemical_name_systematic
;
2-(2-pyridyl)-4-methylcarboxyquinoline
;
_space_group_IT_number 5
_symmetry_cell_setting monoclinic
_symmetry_space_group_name_Hall 'C 2y'
_symmetry_space_group_name_H-M 'C 1 2 1'
_cell_angle_alpha 90.00
_cell_angle_beta 99.341(3)
_cell_angle_gamma 90.00
_cell_formula_units_Z 4
_cell_length_a 29.332(3)
_cell_length_b 3.8551(2)
_cell_length_c 11.0753(11)
_cell_measurement_reflns_used 9674
_cell_measurement_temperature 100(2)
_cell_measurement_theta_max 27.54
_cell_measurement_theta_min 2.55
_cell_volume 1235.76(19)
_computing_cell_refinement 'DENZO-SMN (Otwinowski & Minor, 1997)'
_computing_data_collection 'COLLECT (Nonius BV, 1997-2001)'
_computing_data_reduction DENZO-SMN
_computing_molecular_graphics SHELXTL/PC
_computing_publication_material SHELXTL/PC
_computing_structure_refinement SHELXTL/PC
_computing_structure_solution 'SHELXTL/PC (Sheldrick 1999)'
_diffrn_ambient_temperature 100(2)
_diffrn_detector_area_resol_mean 9
_diffrn_measured_fraction_theta_full .959
_diffrn_measured_fraction_theta_max .959
_diffrn_measurement_device_type 'Nonius KappaCCD'
_diffrn_measurement_method '\f scans, and \w scans with \k offsets'
_diffrn_radiation_monochromator graphite
_diffrn_radiation_source 'fine-focus sealed tube'
_diffrn_radiation_type MoK\a
_diffrn_radiation_wavelength .71073
_diffrn_reflns_av_R_equivalents .024
_diffrn_reflns_av_sigmaI/netI .0556
_diffrn_reflns_limit_h_max 37
_diffrn_reflns_limit_h_min 0
_diffrn_reflns_limit_k_max 4
_diffrn_reflns_limit_k_min 0
_diffrn_reflns_limit_l_max 14
_diffrn_reflns_limit_l_min -14
_diffrn_reflns_number 9674
_diffrn_reflns_theta_full 27.41
_diffrn_reflns_theta_max 27.41
_diffrn_reflns_theta_min 2.82
_diffrn_standards_decay_% none
_exptl_absorpt_coefficient_mu .096
_exptl_absorpt_correction_T_max .9952
_exptl_absorpt_correction_T_min .9811
_exptl_absorpt_correction_type multi-scan
_exptl_absorpt_process_details '(DENZO-SMN; Otwinowski & Minor, 1997)'
_exptl_crystal_colour light-gold
_exptl_crystal_density_diffrn 1.420
_exptl_crystal_density_meas ?
_exptl_crystal_density_method 'not measured'
_exptl_crystal_description needle
_exptl_crystal_F_000 552
_exptl_crystal_size_max .20
_exptl_crystal_size_mid .10
_exptl_crystal_size_min .05
_refine_diff_density_max .180
_refine_diff_density_min -.199
_refine_ls_extinction_method none
_refine_ls_goodness_of_fit_ref .887
_refine_ls_hydrogen_treatment constr
_refine_ls_matrix_type full
_refine_ls_number_parameters 181
_refine_ls_number_reflns 1538
_refine_ls_number_restraints 1
_refine_ls_restrained_S_all .887
_refine_ls_R_factor_all .0494
_refine_ls_R_factor_gt .0407
_refine_ls_shift/su_max <0.001
_refine_ls_shift/su_mean .000
_refine_ls_structure_factor_coef Fsqd
_refine_ls_weighting_details 'calc w = 1/[\s^2^(Fo^2^)+(0.0647P)^2^+0.8852P] where P = (Fo^2^+2Fc^2^)/3'
_refine_ls_weighting_scheme calc
_refine_ls_wR_factor_ref .1067
_reflns_number_gt 1352
_reflns_number_total 1538
_reflns_threshold_expression I>2\s(I)
_cod_data_source_file wn6025.cif
_cod_data_source_block I
_cod_depositor_comments
;
The following automatic conversions were performed:
'_symmetry_cell_setting' value 'Monoclinic' changed to 'monoclinic'
according to '/home/saulius/struct/CIF-dictionaries/cif_core.dic'
dictionary named 'cif_core.dic' version 2.4.1 from 2010-06-29.

Automatic conversion script
Id: cif_fix_enum 1527 2010-12-29 10:47:43Z saulius 

The following automatic conversions were performed:

'_symmetry_cell_setting' value 'Monoclinic' changed to 'monoclinic'
according to /home/saulius/struct/CIF-dictionaries/cif_core.dic
dictionary named 'cif_core.dic' version 2.4.1 from 2010-06-29.

Automatic conversion script
Id: cif_fix_values 1715 2011-07-08 13:25:40Z adriana 

The following automatic conversions were performed:

'_exptl_crystal_density_meas' value 'not measured' was changed to '?'
- the value is perceived as not measured.

Automatic conversion script
Id: cif_fix_values 3008 2015-01-20 13:52:24Z robertas 
;
_cod_original_sg_symbol_H-M 'C 2'
_cod_database_code 2200546
_cod_database_fobs_code 2200546

loop_
_symmetry_equiv_pos_as_xyz
'x, y, z'
'-x, y, -z'
'x+1/2, y+1/2, z'
'-x+1/2, y+1/2, -z'

loop_
_atom_site_label
_atom_site_fract_x
_atom_site_fract_y
_atom_site_fract_z
_atom_site_U_iso_or_equiv
_atom_site_adp_type
_atom_site_calc_flag
_atom_site_refinement_flags
_atom_site_occupancy
_atom_site_disorder_assembly
_atom_site_disorder_group
_atom_site_type_symbol
N1 .82452(6) .7699(6) .01206(17) .0208(5) Uani d . 1 . . N
N2 .92066(7) .6025(6) .25009(16) .0228(5) Uani d . 1 . . N
O1 .92109(6) .3202(6) -.30410(14) .0327(5) Uani d . 1 . . O
O2 .95660(5) .1620(5) -.11900(14) .0240(4) Uani d . 1 . . O
C1 .99360(8) .0141(7) -.1759(2) .0248(6) Uani d . 1 . . C
H1B 1.0166 -.0859 -.1141 .030 Uiso d R 1 . . H
H1C .9811 -.1623 -.2330 .030 Uiso d R 1 . . H
H1D 1.0074 .1931 -.2182 .030 Uiso d R 1 . . H
C2 .86551(8) .6572(6) .0646(2) .0188(5) Uani d . 1 . . C
C3 .89718(8) .4967(7) -.0019(2) .0197(5) Uani d . 1 . . C
H3A .9260 .4092 .0405 .024 Uiso d R 1 . . H
C4 .88676(8) .4671(7) -.1266(2) .0189(5) Uani d . 1 . . C
C5 .84330(8) .5973(7) -.1878(2) .0190(5) Uani d . 1 . . C
C6 .82812(8) .5928(7) -.3165(2) .0217(5) Uani d . 1 . . C
H6A .8477 .4973 -.3697 .026 Uiso d R 1 . . H
C7 .78599(8) .7245(7) -.3652(2) .0230(5) Uani d . 1 . . C
H7A .7763 .7214 -.4522 .028 Uiso d R 1 . . H
C8 .75610(8) .8644(7) -.2894(2) .0237(5) Uani d . 1 . . C
H8A .7265 .9557 -.3251 .028 Uiso d R 1 . . H
C9 .76929(8) .8713(7) -.1659(2) .0224(5) Uani d . 1 . . C
H9A .7488 .9642 -.1147 .027 Uiso d R 1 . . H
C10 .81308(8) .7402(7) -.1119(2) .0204(5) Uani d . 1 . . C
C11 .87838(8) .7118(6) .1986(2) .0195(5) Uani d . 1 . . C
C12 .84820(8) .8782(7) .2654(2) .0234(6) Uani d . 1 . . C
H12A .8184 .9551 .2258 .028 Uiso d R 1 . . H
C13 .86200(9) .9307(7) .3892(2) .0269(6) Uani d . 1 . . C
H13A .8420 1.0447 .4371 .032 Uiso d R 1 . . H
C14 .90544(9) .8163(8) .4435(2) .0276(6) Uani d . 1 . . C
H14A .9159 .8479 .5295 .033 Uiso d R 1 . . H
C15 .93310(9) .6549(8) .3704(2) .0263(6) Uani d . 1 . . C
H15A .9631 .5754 .4083 .032 Uiso d R 1 . . H
C16 .92212(8) .3106(7) -.1950(2) .0200(5) Uani d . 1 . . C

loop_
_atom_site_aniso_label
_atom_site_aniso_U_11
_atom_site_aniso_U_22
_atom_site_aniso_U_33
_atom_site_aniso_U_12
_atom_site_aniso_U_13
_atom_site_aniso_U_23
N1 .0189(10) .0233(12) .0212(9) -.0015(9) .0062(7) .0005(9)
N2 .0216(10) .0270(12) .0202(9) -.0015(9) .0049(8) .0001(9)
O1 .0294(10) .0493(13) .0200(8) .0111(10) .0062(7) -.0023(9)
O2 .0174(8) .0318(11) .0237(8) .0066(8) .0059(6) .0003(8)
C1 .0194(11) .0284(15) .0283(12) .0033(11) .0084(9) -.0035(11)
C2 .0167(10) .0194(13) .0212(11) -.0039(10) .0057(8) .0010(10)
C3 .0172(11) .0209(13) .0215(11) -.0013(10) .0047(9) .0002(10)
C4 .0170(11) .0186(12) .0218(11) -.0018(10) .0053(9) -.0019(9)
C5 .0173(11) .0182(12) .0218(11) -.0012(10) .0038(8) .0004(10)
C6 .0216(12) .0224(13) .0218(11) -.0013(10) .0056(9) -.0024(10)
C7 .0219(11) .0253(14) .0209(11) -.0027(11) .0010(9) .0017(10)
C8 .0169(11) .0250(13) .0291(12) -.0004(11) .0035(9) .0049(11)
C9 .0187(11) .0207(13) .0293(12) .0005(10) .0083(9) .0006(11)
C10 .0179(11) .0212(13) .0227(11) -.0032(10) .0052(9) .0013(10)
C11 .0199(11) .0199(13) .0198(11) -.0045(10) .0063(8) .0003(10)
C12 .0235(12) .0244(14) .0235(12) -.0007(11) .0073(9) -.0014(11)
C13 .0313(14) .0288(15) .0232(12) -.0046(12) .0121(10) -.0045(11)
C14 .0352(14) .0289(15) .0186(11) -.0061(13) .0043(10) -.0025(11)
C15 .0256(12) .0307(16) .0226(11) -.0019(12) .0038(9) .0029(11)
C16 .0176(11) .0214(13) .0215(11) -.0008(10) .0042(9) -.0001(10)

loop_
_atom_type_symbol
_atom_type_description
_atom_type_scat_dispersion_real
_atom_type_scat_dispersion_imag
_atom_type_scat_source
C C .0033 .0016 'International Tables Vol C Tables 4.2.6.8 and 6.1.1.4'
H H .0000 .0000 'International Tables Vol C Tables 4.2.6.8 and 6.1.1.4'
N N .0061 .0033 'International Tables Vol C Tables 4.2.6.8 and 6.1.1.4'
O O .0106 .0060 'International Tables Vol C Tables 4.2.6.8 and 6.1.1.4'

loop_
_geom_angle_atom_site_label_1
_geom_angle_atom_site_label_2
_geom_angle_atom_site_label_3
_geom_angle
_geom_angle_publ_flag
C2 N1 C10 118.25(19) y
C15 N2 C11 117.3(2) y
C16 O2 C1 115.88(17) y
O2 C1 H1B 109.6 ?
O2 C1 H1C 109.3 ?
H1B C1 H1C 109.5 ?
O2 C1 H1D 109.5 ?
H1B C1 H1D 109.5 ?
H1C C1 H1D 109.5 ?
N1 C2 C3 122.7(2) y
N1 C2 C11 117.32(19) y
C3 C2 C11 119.97(19) ?
C4 C3 C2 120.2(2) y
C4 C3 H3A 119.9 ?
C2 C3 H3A 119.9 ?
C3 C4 C5 118.9(2) ?
C3 C4 C16 118.8(2) ?
C5 C4 C16 122.26(19) ?
C6 C5 C10 118.1(2) ?
C6 C5 C4 125.4(2) ?
C10 C5 C4 116.49(19) ?
C7 C6 C5 120.5(2) ?
C7 C6 H6A 119.7 ?
C5 C6 H6A 119.8 ?
C6 C7 C8 121.1(2) ?
C6 C7 H7A 119.5 ?
C8 C7 H7A 119.4 ?
C9 C8 C7 120.1(2) ?
C9 C8 H8A 119.8 ?
C7 C8 H8A 120.0 ?
C8 C9 C10 120.5(2) ?
C8 C9 H9A 119.8 ?
C10 C9 H9A 119.7 ?
N1 C10 C9 116.9(2) ?
N1 C10 C5 123.4(2) ?
C9 C10 C5 119.7(2) ?
N2 C11 C12 122.6(2) ?
N2 C11 C2 116.49(19) ?
C12 C11 C2 120.9(2) ?
C13 C12 C11 119.0(2) ?
C13 C12 H12A 120.5 ?
C11 C12 H12A 120.5 ?
C12 C13 C14 118.9(2) ?
C12 C13 H13A 120.6 ?
C14 C13 H13A 120.5 ?
C15 C14 C13 118.2(2) ?
C15 C14 H14A 120.9 ?
C13 C14 H14A 120.9 ?
N2 C15 C14 124.0(2) ?
N2 C15 H15A 118.0 ?
C14 C15 H15A 118.0 ?
O1 C16 O2 122.6(2) ?
O1 C16 C4 125.8(2) ?
O2 C16 C4 111.53(18) ?

loop_
_geom_bond_atom_site_label_1
_geom_bond_atom_site_label_2
_geom_bond_site_symmetry_2
_geom_bond_distance
_geom_bond_publ_flag
N1 C2 . 1.322(3) y
N1 C10 . 1.364(3) y
N2 C15 . 1.338(3) y
N2 C11 . 1.346(3) y
O1 C16 . 1.204(3) y
O2 C16 . 1.335(3) y
O2 C1 . 1.456(3) y
C1 H1B . .9601 ?
C1 H1C . .9600 ?
C1 H1D . .9602 ?
C2 C3 . 1.418(3) y
C2 C11 . 1.485(3) ?
C3 C4 . 1.369(3) y
C3 H3A . .9601 ?
C4 C5 . 1.434(3) ?
C4 C16 . 1.507(3) ?
C5 C6 . 1.423(3) ?
C5 C10 . 1.427(3) ?
C6 C7 . 1.364(3) ?
C6 H6A . .9600 ?
C7 C8 . 1.415(3) ?
C7 H7A . .9600 ?
C8 C9 . 1.360(3) ?
C8 H8A . .9601 ?
C9 C10 . 1.419(3) ?
C9 H9A . .9600 ?
C11 C12 . 1.398(3) ?
C12 C13 . 1.380(3) ?
C12 H12A . .9599 ?
C13 C14 . 1.389(4) ?
C13 H13A . .9599 ?
C14 C15 . 1.384(3) ?
C14 H14A . .9601 ?
C15 H15A . .9601 ?

loop_
_cod_related_entry_id
_cod_related_entry_database
_cod_related_entry_code
1 ChemSpider 3706883
